data_7024147
loop_
_publ_author_name
'Wooles, Ashley J.'
'Mills, David P.'
'Lewis, William'
'Blake, Alexander J.'
'Liddle, Stephen T.'

_publ_section_title
;
 Lanthanide tri-benzyl complexes: structural variations and useful
 precursors to phosphorus-stabilised lanthanide carbenes.
;
_journal_issue 2
_journal_name_full 'Dalton transactions (Cambridge, England : 2003)'
_journal_page_first 500
_journal_page_last 510
_journal_paper_doi 10.1039/b911717b
_journal_volume 39
_journal_year 2010
_chemical_formula_moiety 'C62 H77 N4 P4 Pr Si4'
_chemical_formula_sum 'C62 H77 N4 P4 Pr Si4'
_chemical_formula_weight 1255.43
_chemical_name_systematic
;
?
;
_space_group_IT_number 15
_symmetry_cell_setting monoclinic
_symmetry_space_group_name_Hall '-C 2yc'
_symmetry_space_group_name_H-M 'C 1 2/c 1'
_atom_sites_solution_hydrogens 'geom, Me from difmap'
_atom_sites_solution_primary direct
_atom_sites_solution_secondary difmap
_audit_creation_method 'enCIFer editing of SHELXL97 CIF output'
_cell_angle_alpha 90.00
_cell_angle_beta 131.112(2)
_cell_angle_gamma 90.00
_cell_formula_units_Z 8
_cell_length_a 31.291(4)
_cell_length_b 25.714(4)
_cell_length_c 21.013(3)
_cell_measurement_reflns_used 5117
_cell_measurement_temperature 150(2)
_cell_measurement_theta_max 27.38
_cell_measurement_theta_min 2.34
_cell_volume 12738(3)
_computing_cell_refinement 'Bruker SAINT version 6.36a (Bruker, 2000)'
_computing_data_collection 'Bruker SMART version 5.625 (Bruker, 2001)'
_computing_data_reduction 'Bruker SAINT; Bruker SHELXTL (Bruker, 2001)'
_computing_molecular_graphics 'Bruker SHELXTL'
_computing_publication_material 'enCIFer(Allen et al.,2004);PLATON(Spek,2003)'
_computing_structure_refinement 'SHELXL-97 (Sheldrick, 1997)'
_computing_structure_solution 'Bruker SHELXTL'
_diffrn_ambient_temperature 150(2)
_diffrn_measured_fraction_theta_full 0.997
_diffrn_measured_fraction_theta_max 0.997
_diffrn_measurement_device_type 'Bruker SMART APEX CCD diffractometer'
_diffrn_measurement_method '\w rotation with narrow frames'
_diffrn_radiation_monochromator graphite
_diffrn_radiation_source 'normal-focus sealed tube'
_diffrn_radiation_type MoK\a
_diffrn_radiation_wavelength 0.71073
_diffrn_reflns_av_R_equivalents 0.0777
_diffrn_reflns_av_sigmaI/netI 0.0937
_diffrn_reflns_limit_h_max 35
_diffrn_reflns_limit_h_min -36
_diffrn_reflns_limit_k_max 29
_diffrn_reflns_limit_k_min -30
_diffrn_reflns_limit_l_max 24
_diffrn_reflns_limit_l_min -20
_diffrn_reflns_number 31442
_diffrn_reflns_theta_full 24.50
_diffrn_reflns_theta_max 24.50
_diffrn_reflns_theta_min 2.04
_diffrn_standards_decay_% 0
_diffrn_standards_number 0
_exptl_absorpt_coefficient_mu 0.981
_exptl_absorpt_correction_T_max 0.93
_exptl_absorpt_correction_T_min 0.85
_exptl_absorpt_correction_type multi-scan
_exptl_absorpt_process_details '(SADABS; Bruker, 2001)'
_exptl_crystal_colour yellow
_exptl_crystal_density_diffrn 1.309
_exptl_crystal_density_method 'not measured'
_exptl_crystal_description column
_exptl_crystal_F_000 5216
_exptl_crystal_size_max 0.17
_exptl_crystal_size_mid 0.12
_exptl_crystal_size_min 0.07
_refine_diff_density_max 1.587
_refine_diff_density_min -0.945
_refine_diff_density_rms 0.113
_refine_ls_extinction_method none
_refine_ls_goodness_of_fit_ref 1.046
_refine_ls_hydrogen_treatment constr
_refine_ls_matrix_type full
_refine_ls_number_parameters 688
_refine_ls_number_reflns 10571
_refine_ls_number_restraints 0
_refine_ls_restrained_S_all 1.046
_refine_ls_R_factor_all 0.0837
_refine_ls_R_factor_gt 0.0573
_refine_ls_shift/su_max 0.001
_refine_ls_shift/su_mean 0.000
_refine_ls_structure_factor_coef Fsqd
_refine_ls_weighting_details 'calc w=1/[\s^2^(Fo^2^)+(0.0511P)^2^+0.0000P] where P=(Fo^2^+2Fc^2^)/3'
_refine_ls_weighting_scheme calc
_refine_ls_wR_factor_gt 0.1139
_refine_ls_wR_factor_ref 0.1220
_reflns_number_gt 7928
_reflns_number_total 10571
_reflns_threshold_expression I>2\s(I)
_cod_data_source_file b911717b.txt
_cod_data_source_block 14
_cod_depositor_comments
;
The following automatic conversions were performed:

'_symmetry_cell_setting' value 'Monoclinic' changed to 'monoclinic'
according to /home/saulius/struct/CIF-dictionaries/cif_core.dic
dictionary named 'cif_core.dic' version 2.4.2 from 2011-04-26.

Automatic conversion script
Id: cif_fix_values 1891 2012-01-12 08:04:46Z andrius 
;
_cod_original_sg_symbol_H-M C2/c
_cod_database_code 7024147

loop_
_symmetry_equiv_pos_as_xyz
'x, y, z'
'-x, y, -z+1/2'
'x+1/2, y+1/2, z'
'-x+1/2, y+1/2, -z+1/2'
'-x, -y, -z'
'x, -y, z-1/2'
'-x+1/2, -y+1/2, -z'
'x+1/2, -y+1/2, z-1/2'

loop_
_atom_site_label
_atom_site_type_symbol
_atom_site_fract_x
_atom_site_fract_y
_atom_site_fract_z
_atom_site_U_iso_or_equiv
_atom_site_adp_type
_atom_site_occupancy
_atom_site_symmetry_multiplicity
_atom_site_calc_flag
_atom_site_refinement_flags
Pr1 Pr 0.265175(13) 0.619635(11) 0.75479(2) 0.01470(10) Uani 1 1 d .
C1 C 0.1668(2) 0.5932(2) 0.6798(4) 0.0223(14) Uani 1 1 d .
P1 P 0.17601(6) 0.53069(5) 0.67690(10) 0.0185(3) Uani 1 1 d .
C2 C 0.1496(2) 0.4885(2) 0.7140(4) 0.0225(14) Uani 1 1 d .
C3 C 0.1319(3) 0.5091(2) 0.7540(4) 0.0294(16) Uani 1 1 d .
H3A H 0.1326 0.5456 0.7615 0.035 Uiso 1 1 calc R
C4 C 0.1128(3) 0.4756(3) 0.7836(5) 0.0441(19) Uani 1 1 d .
H4A H 0.1002 0.4895 0.8107 0.053 Uiso 1 1 calc R
C5 C 0.1122(3) 0.4228(3) 0.7735(5) 0.047(2) Uani 1 1 d .
H5A H 0.1003 0.4004 0.7952 0.057 Uiso 1 1 calc R
C6 C 0.1287(3) 0.4023(3) 0.7325(5) 0.0414(19) Uani 1 1 d .
H6A H 0.1274 0.3658 0.7243 0.050 Uiso 1 1 calc R
C7 C 0.1472(3) 0.4350(2) 0.7030(4) 0.0316(16) Uani 1 1 d .
H7A H 0.1586 0.4207 0.6745 0.038 Uiso 1 1 calc R
C8 C 0.1338(3) 0.5054(2) 0.5693(4) 0.0269(15) Uani 1 1 d .
C9 C 0.0750(3) 0.5073(3) 0.5167(4) 0.0398(18) Uani 1 1 d .
H9A H 0.0579 0.5211 0.5373 0.048 Uiso 1 1 calc R
C10 C 0.0413(3) 0.4893(3) 0.4347(5) 0.056(2) Uani 1 1 d .
H10A H 0.0012 0.4906 0.3996 0.068 Uiso 1 1 calc R
C11 C 0.0648(4) 0.4697(3) 0.4037(5) 0.053(2) Uani 1 1 d .
H11A H 0.0412 0.4576 0.3471 0.064 Uiso 1 1 calc R
C12 C 0.1228(4) 0.4675(3) 0.4546(5) 0.048(2) Uani 1 1 d .
H12A H 0.1396 0.4537 0.4335 0.057 Uiso 1 1 calc R
C13 C 0.1566(3) 0.4856(2) 0.5366(4) 0.0323(16) Uani 1 1 d .
H13A H 0.1967 0.4842 0.5714 0.039 Uiso 1 1 calc R
N1 N 0.24326(19) 0.52247(17) 0.7305(3) 0.0216(11) Uani 1 1 d .
Si1 Si 0.29058(7) 0.47289(6) 0.78725(12) 0.0238(4) Uani 1 1 d .
C26 C 0.2823(3) 0.4192(2) 0.7197(4) 0.0349(17) Uani 1 1 d .
H26A H 0.2886 0.4329 0.6830 0.052 Uiso 1 1 calc R
H26B H 0.2440 0.4048 0.6851 0.052 Uiso 1 1 calc R
H26C H 0.3101 0.3918 0.7559 0.052 Uiso 1 1 calc R
C27 C 0.2895(3) 0.4411(2) 0.8672(4) 0.0325(16) Uani 1 1 d .
H27A H 0.2909 0.4680 0.9016 0.049 Uiso 1 1 calc R
H27B H 0.3224 0.4181 0.9037 0.049 Uiso 1 1 calc R
H27C H 0.2546 0.4208 0.8377 0.049 Uiso 1 1 calc R
C28 C 0.3631(3) 0.5016(2) 0.8483(4) 0.0334(17) Uani 1 1 d .
H28A H 0.3686 0.5118 0.8092 0.050 Uiso 1 1 calc R
H28B H 0.3917 0.4757 0.8881 0.050 Uiso 1 1 calc R
H28C H 0.3669 0.5322 0.8794 0.050 Uiso 1 1 calc R
P2 P 0.14092(6) 0.65253(5) 0.65516(10) 0.0175(3) Uani 1 1 d .
C14 C 0.0795(2) 0.6613(2) 0.5423(4) 0.0201(14) Uani 1 1 d .
C15 C 0.0795(3) 0.6345(2) 0.4850(4) 0.0272(15) Uani 1 1 d .
H15A H 0.1097 0.6114 0.5049 0.033 Uiso 1 1 calc R
C16 C 0.0359(3) 0.6413(3) 0.3991(4) 0.0343(16) Uani 1 1 d .
H16A H 0.0365 0.6226 0.3606 0.041 Uiso 1 1 calc R
C17 C -0.0079(3) 0.6744(3) 0.3688(4) 0.0365(18) Uani 1 1 d .
H17A H -0.0376 0.6791 0.3098 0.044 Uiso 1 1 calc R
C18 C -0.0081(3) 0.7010(2) 0.4262(4) 0.0356(17) Uani 1 1 d .
H18A H -0.0386 0.7239 0.4058 0.043 Uiso 1 1 calc R
C19 C 0.0346(3) 0.6949(2) 0.5113(4) 0.0288(15) Uani 1 1 d .
H19A H 0.0336 0.7135 0.5494 0.035 Uiso 1 1 calc R
C20 C 0.1129(2) 0.6687(2) 0.7066(4) 0.0219(14) Uani 1 1 d .
C21 C 0.0635(3) 0.6435(2) 0.6801(4) 0.0335(16) Uani 1 1 d .
H21A H 0.0426 0.6212 0.6323 0.040 Uiso 1 1 calc R
C22 C 0.0456(3) 0.6518(3) 0.7246(5) 0.047(2) Uani 1 1 d .
H22A H 0.0120 0.6353 0.7063 0.057 Uiso 1 1 calc R
C23 C 0.0752(3) 0.6830(3) 0.7940(5) 0.049(2) Uani 1 1 d .
H23A H 0.0623 0.6880 0.8238 0.058 Uiso 1 1 calc R
C24 C 0.1243(3) 0.7076(3) 0.8210(5) 0.0431(19) Uani 1 1 d .
H24A H 0.1453 0.7296 0.8692 0.052 Uiso 1 1 calc R
C25 C 0.1423(3) 0.6993(2) 0.7766(4) 0.0300(16) Uani 1 1 d .
H25A H 0.1762 0.7155 0.7956 0.036 Uiso 1 1 calc R
N2 N 0.19290(19) 0.69179(17) 0.6889(3) 0.0199(11) Uani 1 1 d .
Si2 Si 0.18649(7) 0.75602(6) 0.65961(11) 0.0191(4) Uani 1 1 d .
C29 C 0.1679(3) 0.7615(2) 0.5558(4) 0.0351(17) Uani 1 1 d .
H29A H 0.1951 0.7415 0.5570 0.053 Uiso 1 1 calc R
H29B H 0.1692 0.7981 0.5442 0.053 Uiso 1 1 calc R
H29C H 0.1296 0.7478 0.5114 0.053 Uiso 1 1 calc R
C30 C 0.2545(2) 0.7919(2) 0.7379(4) 0.0251(15) Uani 1 1 d .
H30A H 0.2863 0.7698 0.7557 0.038 Uiso 1 1 calc R
H30B H 0.2588 0.8009 0.7872 0.038 Uiso 1 1 calc R
H30C H 0.2542 0.8237 0.7120 0.038 Uiso 1 1 calc R
C31 C 0.1325(3) 0.7945(2) 0.6522(5) 0.0345(17) Uani 1 1 d .
H31A H 0.0946 0.7806 0.6065 0.052 Uiso 1 1 calc R
H31B H 0.1342 0.8310 0.6405 0.052 Uiso 1 1 calc R
H31C H 0.1406 0.7921 0.7057 0.052 Uiso 1 1 calc R
C32 C 0.3678(2) 0.6881(2) 0.8450(4) 0.0173(13) Uani 1 1 d .
H32A H 0.3559 0.7250 0.8267 0.021 Uiso 1 1 calc R
P3 P 0.37382(6) 0.67538(5) 0.93075(10) 0.0175(3) Uani 1 1 d .
C33 C 0.3577(2) 0.7381(2) 0.9507(4) 0.0197(13) Uani 1 1 d .
C34 C 0.3921(3) 0.7815(2) 0.9752(4) 0.0333(16) Uani 1 1 d .
H34A H 0.4265 0.7783 0.9857 0.040 Uiso 1 1 calc R
C35 C 0.3762(4) 0.8293(2) 0.9842(5) 0.045(2) Uani 1 1 d .
H35A H 0.3995 0.8589 1.0002 0.054 Uiso 1 1 calc R
C36 C 0.3263(4) 0.8340(3) 0.9699(5) 0.049(2) Uani 1 1 d .
H36A H 0.3156 0.8667 0.9768 0.058 Uiso 1 1 calc R
C37 C 0.2924(3) 0.7913(3) 0.9457(4) 0.0412(18) Uani 1 1 d .
H37A H 0.2583 0.7945 0.9359 0.049 Uiso 1 1 calc R
C38 C 0.3077(3) 0.7437(2) 0.9355(4) 0.0277(15) Uani 1 1 d .
H38A H 0.2836 0.7145 0.9179 0.033 Uiso 1 1 calc R
C39 C 0.4448(2) 0.6583(2) 1.0279(4) 0.0239(14) Uani 1 1 d .
C40 C 0.4735(3) 0.6850(3) 1.1032(4) 0.0395(18) Uani 1 1 d .
H40A H 0.4575 0.7158 1.1049 0.047 Uiso 1 1 calc R
C41 C 0.5252(3) 0.6672(3) 1.1762(5) 0.053(2) Uani 1 1 d .
H41A H 0.5447 0.6861 1.2274 0.064 Uiso 1 1 calc R
C42 C 0.5485(3) 0.6222(4) 1.1748(5) 0.055(2) Uani 1 1 d .
H42A H 0.5836 0.6098 1.2253 0.066 Uiso 1 1 calc R
C43 C 0.5213(3) 0.5953(3) 1.1009(5) 0.046(2) Uani 1 1 d .
H43A H 0.5379 0.5647 1.0999 0.055 Uiso 1 1 calc R
C44 C 0.4690(3) 0.6130(2) 1.0269(4) 0.0321(16) Uani 1 1 d .
H44A H 0.4499 0.5941 0.9757 0.039 Uiso 1 1 calc R
N3 N 0.3301(2) 0.63146(16) 0.9108(3) 0.0199(11) Uani 1 1 d .
Si3 Si 0.32736(7) 0.60197(6) 0.98272(11) 0.0223(4) Uani 1 1 d .
C57 C 0.2540(3) 0.5762(3) 0.9201(4) 0.0361(17) Uani 1 1 d .
H57A H 0.2461 0.5512 0.8783 0.054 Uiso 1 1 calc R
H57B H 0.2268 0.6050 0.8911 0.054 Uiso 1 1 calc R
H57C H 0.2505 0.5589 0.9580 0.054 Uiso 1 1 calc R
C58 C 0.3403(3) 0.6459(3) 1.0649(4) 0.0415(18) Uani 1 1 d .
H58A H 0.3097 0.6716 1.0378 0.062 Uiso 1 1 calc R
H58B H 0.3766 0.6639 1.0949 0.062 Uiso 1 1 calc R
H58C H 0.3414 0.6253 1.1052 0.062 Uiso 1 1 calc R
C59 C 0.3806(3) 0.5486(3) 1.0429(5) 0.0412(19) Uani 1 1 d .
H59A H 0.3818 0.5283 1.0046 0.062 Uiso 1 1 calc R
H59B H 0.3699 0.5259 1.0679 0.062 Uiso 1 1 calc R
H59C H 0.4181 0.5636 1.0878 0.062 Uiso 1 1 calc R
P4 P 0.37676(6) 0.65711(5) 0.78048(10) 0.0166(3) Uani 1 1 d .
C45 C 0.4447(2) 0.6251(2) 0.8376(4) 0.0180(13) Uani 1 1 d .
C46 C 0.4479(3) 0.5770(2) 0.8123(4) 0.0289(15) Uani 1 1 d .
H46A H 0.4142 0.5593 0.7674 0.035 Uiso 1 1 calc R
C47 C 0.5012(3) 0.5541(2) 0.8531(5) 0.0399(19) Uani 1 1 d .
H47A H 0.5035 0.5208 0.8358 0.048 Uiso 1 1 calc R
C48 C 0.5497(3) 0.5798(2) 0.9173(5) 0.0363(18) Uani 1 1 d .
H48A H 0.5857 0.5643 0.9448 0.044 Uiso 1 1 calc R
C49 C 0.5464(3) 0.6281(2) 0.9423(4) 0.0349(17) Uani 1 1 d .
H49A H 0.5802 0.6461 0.9863 0.042 Uiso 1 1 calc R
C50 C 0.4943(3) 0.6505(2) 0.9036(4) 0.0299(16) Uani 1 1 d .
H50A H 0.4924 0.6833 0.9223 0.036 Uiso 1 1 calc R
C51 C 0.3790(2) 0.7100(2) 0.7247(4) 0.0173(13) Uani 1 1 d .
C52 C 0.3333(3) 0.7435(2) 0.6772(4) 0.0278(15) Uani 1 1 d .
H52A H 0.3026 0.7393 0.6759 0.033 Uiso 1 1 calc R
C53 C 0.3321(3) 0.7831(2) 0.6313(4) 0.0345(17) Uani 1 1 d .
H53A H 0.3013 0.8069 0.6006 0.041 Uiso 1 1 calc R
C54 C 0.3750(3) 0.7882(2) 0.6299(4) 0.0270(15) Uani 1 1 d .
H54A H 0.3736 0.8154 0.5980 0.032 Uiso 1 1 calc R
C55 C 0.4198(3) 0.7544(2) 0.6741(4) 0.0284(15) Uani 1 1 d .
H55A H 0.4489 0.7575 0.6717 0.034 Uiso 1 1 calc R
C56 C 0.4225(2) 0.7156(2) 0.7225(4) 0.0230(14) Uani 1 1 d .
H56A H 0.4541 0.6927 0.7543 0.028 Uiso 1 1 calc R
N4 N 0.32490(18) 0.61855(16) 0.7148(3) 0.0178(10) Uani 1 1 d .
Si4 Si 0.29659(7) 0.59688(6) 0.61616(11) 0.0220(4) Uani 1 1 d .
C60 C 0.3229(3) 0.6294(3) 0.5684(5) 0.0433(19) Uani 1 1 d .
H60A H 0.3133 0.6664 0.5605 0.065 Uiso 1 1 calc R
H60B H 0.3051 0.6134 0.5136 0.065 Uiso 1 1 calc R
H60C H 0.3642 0.6254 0.6060 0.065 Uiso 1 1 calc R
C61 C 0.3069(3) 0.5255(2) 0.6163(4) 0.0342(17) Uani 1 1 d .
H61A H 0.2982 0.5078 0.6479 0.051 Uiso 1 1 calc R
H61B H 0.3464 0.5186 0.6430 0.051 Uiso 1 1 calc R
H61C H 0.2816 0.5127 0.5580 0.051 Uiso 1 1 calc R
C62 C 0.2198(3) 0.6093(2) 0.5472(4) 0.0333(16) Uani 1 1 d .
H62A H 0.2042 0.5895 0.5677 0.050 Uiso 1 1 calc R
H62B H 0.2011 0.5984 0.4894 0.050 Uiso 1 1 calc R
H62C H 0.2133 0.6465 0.5477 0.050 Uiso 1 1 calc R

loop_
_atom_site_aniso_label
_atom_site_aniso_U_11
_atom_site_aniso_U_22
_atom_site_aniso_U_33
_atom_site_aniso_U_23
_atom_site_aniso_U_13
_atom_site_aniso_U_12
Pr1 0.01457(16) 0.01351(15) 0.01782(18) -0.00018(15) 0.01143(14) -0.00052(14)
C1 0.014(3) 0.023(3) 0.025(4) 0.001(3) 0.011(3) -0.006(3)
P1 0.0197(8) 0.0142(7) 0.0224(9) 0.0001(7) 0.0142(8) -0.0029(6)
C2 0.014(3) 0.024(3) 0.023(4) 0.001(3) 0.009(3) -0.005(3)
C3 0.029(4) 0.026(3) 0.035(4) -0.008(3) 0.022(4) -0.012(3)
C4 0.049(5) 0.056(5) 0.050(5) -0.013(4) 0.042(5) -0.020(4)
C5 0.054(5) 0.053(5) 0.035(5) 0.000(4) 0.029(4) -0.028(4)
C6 0.044(5) 0.027(3) 0.056(5) 0.000(4) 0.035(4) -0.012(3)
C7 0.030(4) 0.027(3) 0.039(4) 0.003(3) 0.023(4) -0.004(3)
C8 0.035(4) 0.019(3) 0.024(4) -0.001(3) 0.018(3) -0.007(3)
C9 0.031(4) 0.051(4) 0.027(4) -0.004(4) 0.015(4) -0.013(3)
C10 0.037(5) 0.069(5) 0.040(5) -0.005(5) 0.015(4) -0.029(4)
C11 0.078(7) 0.041(4) 0.025(4) -0.008(4) 0.027(5) -0.030(4)
C12 0.079(6) 0.033(4) 0.042(5) -0.004(4) 0.045(5) -0.007(4)
C13 0.042(4) 0.029(3) 0.029(4) 0.007(3) 0.025(4) 0.003(3)
N1 0.018(3) 0.023(2) 0.027(3) 0.004(2) 0.016(2) 0.005(2)
Si1 0.0268(10) 0.0150(8) 0.0307(11) 0.0051(8) 0.0193(9) 0.0041(7)
C26 0.048(4) 0.019(3) 0.043(5) 0.008(3) 0.032(4) 0.011(3)
C27 0.038(4) 0.026(3) 0.034(4) 0.009(3) 0.023(4) 0.004(3)
C28 0.033(4) 0.028(3) 0.043(5) 0.014(3) 0.027(4) 0.011(3)
P2 0.0142(8) 0.0177(7) 0.0213(9) 0.0012(7) 0.0120(7) 0.0020(6)
C14 0.009(3) 0.017(3) 0.023(4) 0.004(3) 0.006(3) -0.006(2)
C15 0.026(4) 0.027(3) 0.030(4) 0.003(3) 0.020(3) -0.001(3)
C16 0.038(4) 0.042(4) 0.025(4) 0.001(3) 0.022(4) -0.006(3)
C17 0.029(4) 0.042(4) 0.023(4) 0.007(3) 0.011(3) -0.012(3)
C18 0.022(4) 0.029(3) 0.036(5) 0.006(3) 0.011(4) -0.001(3)
C19 0.025(4) 0.027(3) 0.037(4) -0.005(3) 0.021(4) -0.002(3)
C20 0.024(3) 0.023(3) 0.032(4) 0.008(3) 0.024(3) 0.006(3)
C21 0.030(4) 0.036(4) 0.038(4) -0.011(3) 0.024(4) -0.004(3)
C22 0.047(5) 0.058(5) 0.066(6) -0.007(5) 0.050(5) -0.006(4)
C23 0.060(5) 0.059(5) 0.059(6) -0.001(4) 0.053(5) 0.006(4)
C24 0.044(5) 0.054(4) 0.036(5) -0.007(4) 0.028(4) -0.010(4)
C25 0.035(4) 0.032(3) 0.032(4) 0.000(3) 0.026(4) 0.001(3)
N2 0.018(3) 0.022(2) 0.018(3) 0.000(2) 0.011(2) 0.003(2)
Si2 0.0211(9) 0.0154(7) 0.0211(10) 0.0023(7) 0.0140(8) 0.0025(7)
C29 0.043(4) 0.020(3) 0.035(4) 0.008(3) 0.023(4) 0.005(3)
C30 0.028(4) 0.015(3) 0.030(4) -0.001(3) 0.018(3) 0.000(3)
C31 0.028(4) 0.026(3) 0.046(5) -0.002(3) 0.022(4) -0.001(3)
C32 0.013(3) 0.017(3) 0.018(3) 0.002(3) 0.008(3) 0.004(2)
P3 0.0180(8) 0.0183(7) 0.0171(9) 0.0002(7) 0.0120(7) 0.0007(6)
C33 0.025(3) 0.020(3) 0.016(3) -0.001(3) 0.014(3) 0.001(3)
C34 0.043(4) 0.030(4) 0.033(4) -0.007(3) 0.028(4) -0.007(3)
C35 0.074(6) 0.021(3) 0.042(5) -0.013(3) 0.039(5) -0.010(4)
C36 0.080(6) 0.025(4) 0.044(5) -0.001(4) 0.043(5) 0.015(4)
C37 0.049(5) 0.048(4) 0.034(5) 0.004(4) 0.030(4) 0.017(4)
C38 0.040(4) 0.024(3) 0.027(4) 0.002(3) 0.026(4) 0.005(3)
C39 0.021(3) 0.029(3) 0.022(4) 0.007(3) 0.015(3) -0.001(3)
C40 0.033(4) 0.048(4) 0.027(4) -0.001(4) 0.015(4) -0.006(3)
C41 0.035(5) 0.082(6) 0.022(4) -0.006(4) 0.010(4) -0.013(4)
C42 0.028(4) 0.095(7) 0.035(5) 0.021(5) 0.018(4) 0.008(5)
C43 0.034(4) 0.056(5) 0.056(6) 0.027(4) 0.034(4) 0.020(4)
C44 0.027(4) 0.036(4) 0.031(4) 0.005(3) 0.018(3) 0.002(3)
N3 0.025(3) 0.017(2) 0.023(3) 0.004(2) 0.018(3) 0.003(2)
Si3 0.0236(9) 0.0257(8) 0.0213(10) 0.0049(8) 0.0164(8) 0.0003(7)
C57 0.031(4) 0.038(4) 0.032(4) 0.013(3) 0.018(4) -0.002(3)
C58 0.047(5) 0.055(4) 0.034(4) -0.003(4) 0.032(4) -0.008(4)
C59 0.037(4) 0.046(4) 0.044(5) 0.029(4) 0.027(4) 0.017(3)
P4 0.0167(8) 0.0159(7) 0.0199(9) 0.0010(7) 0.0132(7) 0.0013(6)
C45 0.022(3) 0.015(3) 0.022(3) -0.002(3) 0.017(3) -0.003(3)
C46 0.018(3) 0.028(3) 0.036(4) -0.007(3) 0.016(3) -0.005(3)
C47 0.038(4) 0.021(3) 0.060(5) 0.002(3) 0.032(4) 0.010(3)
C48 0.019(4) 0.034(4) 0.048(5) 0.002(4) 0.018(4) 0.002(3)
C49 0.020(3) 0.037(4) 0.030(4) 0.001(3) 0.008(3) 0.001(3)
C50 0.030(4) 0.026(3) 0.034(4) 0.001(3) 0.021(4) 0.004(3)
C51 0.022(3) 0.016(3) 0.019(3) -0.001(3) 0.015(3) -0.002(2)
C52 0.031(4) 0.029(3) 0.034(4) 0.011(3) 0.026(4) 0.008(3)
C53 0.044(4) 0.032(4) 0.033(4) 0.014(3) 0.028(4) 0.021(3)
C54 0.040(4) 0.025(3) 0.021(4) -0.001(3) 0.022(3) -0.008(3)
C55 0.024(3) 0.037(4) 0.026(4) 0.000(3) 0.018(3) -0.008(3)
C56 0.019(3) 0.029(3) 0.020(4) 0.004(3) 0.012(3) -0.004(3)
N4 0.019(2) 0.018(2) 0.025(3) 0.001(2) 0.018(2) 0.001(2)
Si4 0.0244(9) 0.0243(8) 0.0245(10) -0.0055(8) 0.0192(9) -0.0046(7)
C60 0.055(5) 0.050(4) 0.043(5) -0.020(4) 0.040(4) -0.025(4)
C61 0.032(4) 0.032(3) 0.031(4) -0.010(3) 0.018(4) 0.005(3)
C62 0.028(4) 0.032(4) 0.025(4) -0.001(3) 0.011(3) 0.002(3)

loop_
_atom_type_symbol
_atom_type_description
_atom_type_scat_dispersion_real
_atom_type_scat_dispersion_imag
_atom_type_scat_source
C C 0.0033 0.0016 'International Tables Vol C Tables 4.2.6.8 and 6.1.1.4'
H H 0.0000 0.0000 'International Tables Vol C Tables 4.2.6.8 and 6.1.1.4'
N N 0.0061 0.0033 'International Tables Vol C Tables 4.2.6.8 and 6.1.1.4'
Si Si 0.0817 0.0704 'International Tables Vol C Tables 4.2.6.8 and 6.1.1.4'
P P 0.1023 0.0942 'International Tables Vol C Tables 4.2.6.8 and 6.1.1.4'
Pr Pr -0.2180 2.8214 'International Tables Vol C Tables 4.2.6.8 and 6.1.1.4'

loop_
_geom_angle_atom_site_label_1
_geom_angle_atom_site_label_2
_geom_angle_atom_site_label_3
_geom_angle
C1 Pr1 N3 118.13(18)
C1 Pr1 N4 132.70(18)
N3 Pr1 N4 107.48(15)
C1 Pr1 N2 63.78(16)
N3 Pr1 N2 107.09(15)
N4 Pr1 N2 114.94(15)
C1 Pr1 N1 62.79(16)
N3 Pr1 N1 105.18(15)
N4 Pr1 N1 94.81(14)
N2 Pr1 N1 125.77(14)
C1 Pr1 C32 159.43(17)
N3 Pr1 C32 59.27(15)
N4 Pr1 C32 59.58(15)
N2 Pr1 C32 96.66(15)
N1 Pr1 C32 137.42(14)
P1 C1 P2 163.7(4)
P1 C1 Pr1 96.8(3)
P2 C1 Pr1 95.5(2)
N1 P1 C1 106.3(3)
N1 P1 C2 111.8(3)
C1 P1 C2 115.3(3)
N1 P1 C8 111.4(3)
C1 P1 C8 113.0(3)
C2 P1 C8 99.0(3)
C3 C2 C7 118.7(6)
C3 C2 P1 120.7(4)
C7 C2 P1 120.6(5)
C2 C3 C4 119.5(6)
C2 C3 H3A 120.2
C4 C3 H3A 120.2
C5 C4 C3 120.3(7)
C5 C4 H4A 119.8
C3 C4 H4A 119.8
C6 C5 C4 120.5(6)
C6 C5 H5A 119.8
C4 C5 H5A 119.8
C5 C6 C7 119.4(6)
C5 C6 H6A 120.3
C7 C6 H6A 120.3
C6 C7 C2 121.5(7)
C6 C7 H7A 119.2
C2 C7 H7A 119.2
C13 C8 C9 117.8(6)
C13 C8 P1 124.0(5)
C9 C8 P1 118.2(5)
C10 C9 C8 120.4(7)
C10 C9 H9A 119.8
C8 C9 H9A 119.8
C11 C10 C9 120.8(8)
C11 C10 H10A 119.6
C9 C10 H10A 119.6
C10 C11 C12 119.7(7)
C10 C11 H11A 120.1
C12 C11 H11A 120.1
C11 C12 C13 119.5(7)
C11 C12 H12A 120.2
C13 C12 H12A 120.2
C8 C13 C12 121.7(7)
C8 C13 H13A 119.1
C12 C13 H13A 119.1
P1 N1 Si1 135.8(3)
P1 N1 Pr1 93.8(2)
Si1 N1 Pr1 126.6(2)
N1 Si1 C26 113.4(3)
N1 Si1 C28 106.7(3)
C26 Si1 C28 108.1(3)
N1 Si1 C27 115.4(3)
C26 Si1 C27 106.3(3)
C28 Si1 C27 106.5(3)
Si1 C26 H26A 109.5
Si1 C26 H26B 109.5
H26A C26 H26B 109.5
Si1 C26 H26C 109.5
H26A C26 H26C 109.5
H26B C26 H26C 109.5
Si1 C27 H27A 109.5
Si1 C27 H27B 109.5
H27A C27 H27B 109.5
Si1 C27 H27C 109.5
H27A C27 H27C 109.5
H27B C27 H27C 109.5
Si1 C28 H28A 109.5
Si1 C28 H28B 109.5
H28A C28 H28B 109.5
Si1 C28 H28C 109.5
H28A C28 H28C 109.5
H28B C28 H28C 109.5
N2 P2 C1 107.1(3)
N2 P2 C20 109.3(3)
C1 P2 C20 110.7(3)
N2 P2 C14 112.5(2)
C1 P2 C14 113.7(3)
C20 P2 C14 103.5(3)
C15 C14 C19 118.5(6)
C15 C14 P2 117.6(4)
C19 C14 P2 123.9(5)
C16 C15 C14 120.6(6)
C16 C15 H15A 119.7
C14 C15 H15A 119.7
C17 C16 C15 120.8(7)
C17 C16 H16A 119.6
C15 C16 H16A 119.6
C16 C17 C18 118.7(6)
C16 C17 H17A 120.6
C18 C17 H17A 120.6
C19 C18 C17 121.3(6)
C19 C18 H18A 119.4
C17 C18 H18A 119.4
C18 C19 C14 120.1(6)
C18 C19 H19A 119.9
C14 C19 H19A 119.9
C25 C20 C21 118.6(6)
C25 C20 P2 121.6(5)
C21 C20 P2 119.3(5)
C22 C21 C20 119.2(6)
C22 C21 H21A 120.4
C20 C21 H21A 120.4
C23 C22 C21 121.4(7)
C23 C22 H22A 119.3
C21 C22 H22A 119.3
C22 C23 C24 119.7(7)
C22 C23 H23A 120.1
C24 C23 H23A 120.1
C25 C24 C23 118.9(7)
C25 C24 H24A 120.5
C23 C24 H24A 120.5
C20 C25 C24 122.1(6)
C20 C25 H25A 118.9
C24 C25 H25A 118.9
P2 N2 Si2 126.1(3)
P2 N2 Pr1 93.52(19)
Si2 N2 Pr1 138.7(2)
N2 Si2 C29 111.4(3)
N2 Si2 C30 111.1(2)
C29 Si2 C30 107.0(3)
N2 Si2 C31 115.0(3)
C29 Si2 C31 107.0(3)
C30 Si2 C31 104.8(3)
Si2 C29 H29A 109.5
Si2 C29 H29B 109.5
H29A C29 H29B 109.5
Si2 C29 H29C 109.5
H29A C29 H29C 109.5
H29B C29 H29C 109.5
Si2 C30 H30A 109.5
Si2 C30 H30B 109.5
H30A C30 H30B 109.5
Si2 C30 H30C 109.5
H30A C30 H30C 109.5
H30B C30 H30C 109.5
Si2 C31 H31A 109.5
Si2 C31 H31B 109.5
H31A C31 H31B 109.5
Si2 C31 H31C 109.5
H31A C31 H31C 109.5
H31B C31 H31C 109.5
P3 C32 P4 139.9(3)
P3 C32 Pr1 83.4(2)
P4 C32 Pr1 83.9(2)
P3 C32 H32A 110.0
P4 C32 H32A 110.0
Pr1 C32 H32A 110.0
N3 P3 C32 112.0(3)
N3 P3 C33 111.5(2)
C32 P3 C33 102.5(3)
N3 P3 C39 109.0(3)
C32 P3 C39 115.7(3)
C33 P3 C39 105.9(3)
C38 C33 C34 118.9(5)
C38 C33 P3 118.8(4)
C34 C33 P3 122.2(5)
C35 C34 C33 120.2(6)
C35 C34 H34A 119.9
C33 C34 H34A 119.9
C34 C35 C36 120.1(6)
C34 C35 H35A 120.0
C36 C35 H35A 120.0
C37 C36 C35 119.7(6)
C37 C36 H36A 120.1
C35 C36 H36A 120.1
C36 C37 C38 120.3(7)
C36 C37 H37A 119.8
C38 C37 H37A 119.8
C37 C38 C33 120.7(6)
C37 C38 H38A 119.6
C33 C38 H38A 119.6
C40 C39 C44 118.8(6)
C40 C39 P3 123.9(5)
C44 C39 P3 117.2(5)
C39 C40 C41 120.7(7)
C39 C40 H40A 119.7
C41 C40 H40A 119.7
C42 C41 C40 120.2(8)
C42 C41 H41A 119.9
C40 C41 H41A 119.9
C43 C42 C41 120.4(7)
C43 C42 H42A 119.8
C41 C42 H42A 119.8
C42 C43 C44 119.7(7)
C42 C43 H43A 120.1
C44 C43 H43A 120.1
C39 C44 C43 120.2(7)
C39 C44 H44A 119.9
C43 C44 H44A 119.9
P3 N3 Si3 126.9(3)
P3 N3 Pr1 104.3(2)
Si3 N3 Pr1 128.7(2)
N3 Si3 C57 106.5(3)
N3 Si3 C59 112.1(3)
C57 Si3 C59 110.7(3)
N3 Si3 C58 115.7(3)
C57 Si3 C58 106.5(3)
C59 Si3 C58 105.3(3)
Si3 C57 H57A 109.5
Si3 C57 H57B 109.5
H57A C57 H57B 109.5
Si3 C57 H57C 109.5
H57A C57 H57C 109.5
H57B C57 H57C 109.5
Si3 C58 H58A 109.5
Si3 C58 H58B 109.5
H58A C58 H58B 109.5
Si3 C58 H58C 109.5
H58A C58 H58C 109.5
H58B C58 H58C 109.5
Si3 C59 H59A 109.5
Si3 C59 H59B 109.5
H59A C59 H59B 109.5
Si3 C59 H59C 109.5
H59A C59 H59C 109.5
H59B C59 H59C 109.5
N4 P4 C32 111.2(2)
N4 P4 C45 111.8(2)
C32 P4 C45 114.3(3)
N4 P4 C51 110.6(3)
C32 P4 C51 104.6(3)
C45 P4 C51 103.9(2)
C46 C45 C50 119.4(5)
C46 C45 P4 120.3(4)
C50 C45 P4 120.2(4)
C45 C46 C47 119.9(6)
C45 C46 H46A 120.0
C47 C46 H46A 120.0
C48 C47 C46 120.0(6)
C48 C47 H47A 120.0
C46 C47 H47A 120.0
C47 C48 C49 119.9(6)
C47 C48 H48A 120.0
C49 C48 H48A 120.0
C48 C49 C50 120.4(6)
C48 C49 H49A 119.8
C50 C49 H49A 119.8
C49 C50 C45 120.3(6)
C49 C50 H50A 119.9
C45 C50 H50A 119.9
C52 C51 C56 118.6(5)
C52 C51 P4 118.1(4)
C56 C51 P4 123.1(4)
C51 C52 C53 120.3(6)
C51 C52 H52A 119.9
C53 C52 H52A 119.9
C54 C53 C52 120.4(6)
C54 C53 H53A 119.8
C52 C53 H53A 119.8
C53 C54 C55 120.4(6)
C53 C54 H54A 119.8
C55 C54 H54A 119.8
C54 C55 C56 119.8(6)
C54 C55 H55A 120.1
C56 C55 H55A 120.1
C55 C56 C51 120.5(6)
C55 C56 H56A 119.8
C51 C56 H56A 119.8
P4 N4 Si4 131.5(3)
P4 N4 Pr1 105.1(2)
Si4 N4 Pr1 120.0(2)
N4 Si4 C62 105.3(3)
N4 Si4 C61 111.4(3)
C62 Si4 C61 107.9(3)
N4 Si4 C60 116.2(3)
C62 Si4 C60 108.0(3)
C61 Si4 C60 107.7(3)
Si4 C60 H60A 109.5
Si4 C60 H60B 109.5
H60A C60 H60B 109.5
Si4 C60 H60C 109.5
H60A C60 H60C 109.5
H60B C60 H60C 109.5
Si4 C61 H61A 109.5
Si4 C61 H61B 109.5
H61A C61 H61B 109.5
Si4 C61 H61C 109.5
H61A C61 H61C 109.5
H61B C61 H61C 109.5
Si4 C62 H62A 109.5
Si4 C62 H62B 109.5
H62A C62 H62B 109.5
Si4 C62 H62C 109.5
H62A C62 H62C 109.5
H62B C62 H62C 109.5

loop_
_geom_bond_atom_site_label_1
_geom_bond_atom_site_label_2
_geom_bond_distance
Pr1 C1 2.458(5)
Pr1 N3 2.492(5)
Pr1 N4 2.504(4)
Pr1 N2 2.521(4)
Pr1 N1 2.552(4)
Pr1 C32 2.999(5)
C1 P1 1.642(6)
C1 P2 1.642(6)
P1 N1 1.620(5)
P1 C2 1.819(6)
P1 C8 1.830(6)
C2 C3 1.381(8)
C2 C7 1.389(8)
C3 C4 1.404(8)
C3 H3A 0.9500
C4 C5 1.371(10)
C4 H4A 0.9500
C5 C6 1.369(10)
C5 H5A 0.9500
C6 C7 1.379(9)
C6 H6A 0.9500
C7 H7A 0.9500
C8 C13 1.373(9)
C8 C9 1.393(9)
C9 C10 1.380(10)
C9 H9A 0.9500
C10 C11 1.360(11)
C10 H10A 0.9500
C11 C12 1.376(11)
C11 H11A 0.9500
C12 C13 1.381(9)
C12 H12A 0.9500
C13 H13A 0.9500
N1 Si1 1.708(5)
Si1 C26 1.872(6)
Si1 C28 1.873(6)
Si1 C27 1.889(6)
C26 H26A 0.9800
C26 H26B 0.9800
C26 H26C 0.9800
C27 H27A 0.9800
C27 H27B 0.9800
C27 H27C 0.9800
C28 H28A 0.9800
C28 H28B 0.9800
C28 H28C 0.9800
P2 N2 1.628(5)
P2 C20 1.831(6)
P2 C14 1.836(6)
C14 C15 1.388(8)
C14 C19 1.393(8)
C15 C16 1.382(9)
C15 H15A 0.9500
C16 C17 1.365(9)
C16 H16A 0.9500
C17 C18 1.390(9)
C17 H17A 0.9500
C18 C19 1.366(9)
C18 H18A 0.9500
C19 H19A 0.9500
C20 C25 1.359(8)
C20 C21 1.411(8)
C21 C22 1.386(9)
C21 H21A 0.9500
C22 C23 1.361(10)
C22 H22A 0.9500
C23 C24 1.392(10)
C23 H23A 0.9500
C24 C25 1.388(9)
C24 H24A 0.9500
C25 H25A 0.9500
N2 Si2 1.727(5)
Si2 C29 1.857(7)
Si2 C30 1.866(6)
Si2 C31 1.874(6)
C29 H29A 0.9800
C29 H29B 0.9800
C29 H29C 0.9800
C30 H30A 0.9800
C30 H30B 0.9800
C30 H30C 0.9800
C31 H31A 0.9800
C31 H31B 0.9800
C31 H31C 0.9800
C32 P3 1.715(6)
C32 P4 1.748(6)
C32 H32A 1.0000
P3 N3 1.603(5)
P3 C33 1.819(6)
P3 C39 1.826(6)
C33 C38 1.383(8)
C33 C34 1.392(8)
C34 C35 1.385(9)
C34 H34A 0.9500
C35 C36 1.388(10)
C35 H35A 0.9500
C36 C37 1.370(10)
C36 H36A 0.9500
C37 C38 1.382(8)
C37 H37A 0.9500
C38 H38A 0.9500
C39 C40 1.383(9)
C39 C44 1.397(8)
C40 C41 1.384(10)
C40 H40A 0.9500
C41 C42 1.377(11)
C41 H41A 0.9500
C42 C43 1.370(11)
C42 H42A 0.9500
C43 C44 1.399(9)
C43 H43A 0.9500
C44 H44A 0.9500
N3 Si3 1.742(5)
Si3 C57 1.863(6)
Si3 C59 1.868(6)
Si3 C58 1.873(7)
C57 H57A 0.9800
C57 H57B 0.9800
C57 H57C 0.9800
C58 H58A 0.9800
C58 H58B 0.9800
C58 H58C 0.9800
C59 H59A 0.9800
C59 H59B 0.9800
C59 H59C 0.9800
P4 N4 1.605(5)
P4 C45 1.811(6)
P4 C51 1.826(6)
C45 C46 1.375(7)
C45 C50 1.388(8)
C46 C47 1.409(8)
C46 H46A 0.9500
C47 C48 1.366(9)
C47 H47A 0.9500
C48 C49 1.379(9)
C48 H48A 0.9500
C49 C50 1.381(8)
C49 H49A 0.9500
C50 H50A 0.9500
C51 C52 1.379(8)
C51 C56 1.400(8)
C52 C53 1.387(8)
C52 H52A 0.9500
C53 C54 1.367(9)
C53 H53A 0.9500
C54 C55 1.368(9)
C54 H54A 0.9500
C55 C56 1.386(8)
C55 H55A 0.9500
C56 H56A 0.9500
N4 Si4 1.725(5)
Si4 C62 1.842(6)
Si4 C61 1.863(6)
Si4 C60 1.863(6)
C60 H60A 0.9800
C60 H60B 0.9800
C60 H60C 0.9800
C61 H61A 0.9800
C61 H61B 0.9800
C61 H61C 0.9800
C62 H62A 0.9800
C62 H62B 0.9800
C62 H62C 0.9800

loop_
_geom_torsion_atom_site_label_1
_geom_torsion_atom_site_label_2
_geom_torsion_atom_site_label_3
_geom_torsion_atom_site_label_4
_geom_torsion
N3 Pr1 C1 P1 -96.6(3)
N4 Pr1 C1 P1 66.5(3)
N2 Pr1 C1 P1 167.2(3)
N1 Pr1 C1 P1 -3.3(2)
C32 Pr1 C1 P1 -173.7(3)
N3 Pr1 C1 P2 94.1(3)
N4 Pr1 C1 P2 -102.8(3)
N2 Pr1 C1 P2 -2.1(2)
N1 Pr1 C1 P2 -172.5(3)
C32 Pr1 C1 P2 17.1(7)
P2 C1 P1 N1 143.4(14)
Pr1 C1 P1 N1 4.8(3)
P2 C1 P1 C2 -92.0(15)
Pr1 C1 P1 C2 129.3(3)
P2 C1 P1 C8 20.9(15)
Pr1 C1 P1 C8 -117.8(3)
N1 P1 C2 C3 111.7(5)
C1 P1 C2 C3 -10.0(6)
C8 P1 C2 C3 -130.9(5)
N1 P1 C2 C7 -68.0(6)
C1 P1 C2 C7 170.3(5)
C8 P1 C2 C7 49.5(6)
C7 C2 C3 C4 0.9(9)
P1 C2 C3 C4 -178.7(5)
C2 C3 C4 C5 0.6(11)
C3 C4 C5 C6 -1.9(12)
C4 C5 C6 C7 1.6(11)
C5 C6 C7 C2 0.0(11)
C3 C2 C7 C6 -1.3(10)
P1 C2 C7 C6 178.4(5)
N1 P1 C8 C13 -4.4(6)
C1 P1 C8 C13 115.2(5)
C2 P1 C8 C13 -122.3(5)
N1 P1 C8 C9 176.8(5)
C1 P1 C8 C9 -63.5(6)
C2 P1 C8 C9 59.0(5)
C13 C8 C9 C10 0.5(10)
P1 C8 C9 C10 179.3(5)
C8 C9 C10 C11 -0.4(11)
C9 C10 C11 C12 0.4(12)
C10 C11 C12 C13 -0.4(11)
C9 C8 C13 C12 -0.5(9)
P1 C8 C13 C12 -179.3(5)
C11 C12 C13 C8 0.5(10)
C1 P1 N1 Si1 153.0(4)
C2 P1 N1 Si1 26.3(5)
C8 P1 N1 Si1 -83.5(5)
C1 P1 N1 Pr1 -4.6(3)
C2 P1 N1 Pr1 -131.3(2)
C8 P1 N1 Pr1 119.0(2)
C1 Pr1 N1 P1 3.3(2)
N3 Pr1 N1 P1 117.5(2)
N4 Pr1 N1 P1 -132.9(2)
N2 Pr1 N1 P1 -7.3(3)
C32 Pr1 N1 P1 178.31(18)
C1 Pr1 N1 Si1 -157.3(4)
N3 Pr1 N1 Si1 -43.1(3)
N4 Pr1 N1 Si1 66.4(3)
N2 Pr1 N1 Si1 -168.0(3)
C32 Pr1 N1 Si1 17.7(4)
P1 N1 Si1 C26 73.3(5)
Pr1 N1 Si1 C26 -135.1(3)
P1 N1 Si1 C28 -167.8(4)
Pr1 N1 Si1 C28 -16.1(4)
P1 N1 Si1 C27 -49.7(6)
Pr1 N1 Si1 C27 101.9(3)
P1 C1 P2 N2 -135.7(14)
Pr1 C1 P2 N2 3.1(3)
P1 C1 P2 C20 105.2(15)
Pr1 C1 P2 C20 -116.0(3)
P1 C1 P2 C14 -10.7(16)
Pr1 C1 P2 C14 128.0(2)
N2 P2 C14 C15 85.6(5)
C1 P2 C14 C15 -36.3(5)
C20 P2 C14 C15 -156.4(4)
N2 P2 C14 C19 -91.3(5)
C1 P2 C14 C19 146.7(5)
C20 P2 C14 C19 26.6(5)
C19 C14 C15 C16 0.2(8)
P2 C14 C15 C16 -176.9(5)
C14 C15 C16 C17 0.1(9)
C15 C16 C17 C18 -0.5(9)
C16 C17 C18 C19 0.6(9)
C17 C18 C19 C14 -0.2(9)
C15 C14 C19 C18 -0.2(8)
P2 C14 C19 C18 176.8(5)
N2 P2 C20 C25 -15.5(6)
C1 P2 C20 C25 102.3(5)
C14 P2 C20 C25 -135.6(5)
N2 P2 C20 C21 173.0(5)
C1 P2 C20 C21 -69.3(6)
C14 P2 C20 C21 52.8(5)
C25 C20 C21 C22 1.7(9)
P2 C20 C21 C22 173.5(5)
C20 C21 C22 C23 -1.0(11)
C21 C22 C23 C24 0.4(12)
C22 C23 C24 C25 -0.4(11)
C21 C20 C25 C24 -1.8(10)
P2 C20 C25 C24 -173.4(5)
C23 C24 C25 C20 1.1(11)
C1 P2 N2 Si2 164.5(4)
C20 P2 N2 Si2 -75.5(4)
C14 P2 N2 Si2 38.9(4)
C1 P2 N2 Pr1 -3.0(3)
C20 P2 N2 Pr1 116.9(2)
C14 P2 N2 Pr1 -128.6(2)
C1 Pr1 N2 P2 2.1(2)
N3 Pr1 N2 P2 -111.3(2)
N4 Pr1 N2 P2 129.34(19)
N1 Pr1 N2 P2 12.7(3)
C32 Pr1 N2 P2 -171.2(2)
C1 Pr1 N2 Si2 -162.5(5)
N3 Pr1 N2 Si2 84.0(4)
N4 Pr1 N2 Si2 -35.3(4)
N1 Pr1 N2 Si2 -152.0(3)
C32 Pr1 N2 Si2 24.2(4)
P2 N2 Si2 C29 -80.0(4)
Pr1 N2 Si2 C29 80.9(4)
P2 N2 Si2 C30 160.7(3)
Pr1 N2 Si2 C30 -38.3(5)
P2 N2 Si2 C31 41.9(5)
Pr1 N2 Si2 C31 -157.1(4)
C1 Pr1 C32 P3 82.7(5)
N3 Pr1 C32 P3 -6.00(16)
N4 Pr1 C32 P3 -145.0(2)
N2 Pr1 C32 P3 100.0(2)
N1 Pr1 C32 P3 -84.7(3)
C1 Pr1 C32 P4 -135.4(5)
N3 Pr1 C32 P4 135.9(2)
N4 Pr1 C32 P4 -3.05(17)
N2 Pr1 C32 P4 -118.1(2)
N1 Pr1 C32 P4 57.3(3)
P4 C32 P3 N3 -63.7(6)
Pr1 C32 P3 N3 8.7(2)
P4 C32 P3 C33 176.7(5)
Pr1 C32 P3 C33 -111.0(2)
P4 C32 P3 C39 62.0(6)
Pr1 C32 P3 C39 134.3(2)
N3 P3 C33 C38 -9.0(6)
C32 P3 C33 C38 111.0(5)
C39 P3 C33 C38 -127.4(5)
N3 P3 C33 C34 175.5(5)
C32 P3 C33 C34 -64.6(6)
C39 P3 C33 C34 57.1(6)
C38 C33 C34 C35 0.1(10)
P3 C33 C34 C35 175.7(5)
C33 C34 C35 C36 0.8(11)
C34 C35 C36 C37 -0.8(11)
C35 C36 C37 C38 -0.1(11)
C36 C37 C38 C33 1.0(10)
C34 C33 C38 C37 -1.0(9)
P3 C33 C38 C37 -176.7(5)
N3 P3 C39 C40 -109.9(5)
C32 P3 C39 C40 122.9(5)
C33 P3 C39 C40 10.1(6)
N3 P3 C39 C44 64.5(5)
C32 P3 C39 C44 -62.6(5)
C33 P3 C39 C44 -175.4(4)
C44 C39 C40 C41 0.1(10)
P3 C39 C40 C41 174.5(5)
C39 C40 C41 C42 -0.7(11)
C40 C41 C42 C43 1.3(12)
C41 C42 C43 C44 -1.3(11)
C40 C39 C44 C43 -0.1(9)
P3 C39 C44 C43 -174.8(5)
C42 C43 C44 C39 0.7(10)
C32 P3 N3 Si3 172.4(3)
C33 P3 N3 Si3 -73.3(4)
C39 P3 N3 Si3 43.2(4)
C32 P3 N3 Pr1 -10.7(3)
C33 P3 N3 Pr1 103.5(3)
C39 P3 N3 Pr1 -140.0(2)
C1 Pr1 N3 P3 -149.9(2)
N4 Pr1 N3 P3 43.0(2)
N2 Pr1 N3 P3 -81.0(2)
N1 Pr1 N3 P3 143.2(2)
C32 Pr1 N3 P3 6.58(18)
C1 Pr1 N3 Si3 26.9(3)
N4 Pr1 N3 Si3 -140.2(3)
N2 Pr1 N3 Si3 95.8(3)
N1 Pr1 N3 Si3 -40.0(3)
C32 Pr1 N3 Si3 -176.6(3)
P3 N3 Si3 C57 157.6(3)
Pr1 N3 Si3 C57 -18.5(4)
P3 N3 Si3 C59 -81.2(4)
Pr1 N3 Si3 C59 102.7(4)
P3 N3 Si3 C58 39.5(5)
Pr1 N3 Si3 C58 -136.6(3)
P3 C32 P4 N4 76.6(5)
Pr1 C32 P4 N4 4.4(2)
P3 C32 P4 C45 -51.2(6)
Pr1 C32 P4 C45 -123.3(2)
P3 C32 P4 C51 -164.1(5)
Pr1 C32 P4 C51 123.8(2)
N4 P4 C45 C46 11.4(6)
C32 P4 C45 C46 138.8(5)
C51 P4 C45 C46 -107.9(5)
N4 P4 C45 C50 -173.0(5)
C32 P4 C45 C50 -45.6(6)
C51 P4 C45 C50 67.7(5)
C50 C45 C46 C47 -0.4(9)
P4 C45 C46 C47 175.3(5)
C45 C46 C47 C48 -0.3(10)
C46 C47 C48 C49 0.0(11)
C47 C48 C49 C50 1.1(11)
C48 C49 C50 C45 -1.9(10)
C46 C45 C50 C49 1.5(9)
P4 C45 C50 C49 -174.2(5)
N4 P4 C51 C52 62.4(5)
C32 P4 C51 C52 -57.4(5)
C45 P4 C51 C52 -177.5(5)
N4 P4 C51 C56 -112.3(5)
C32 P4 C51 C56 127.9(5)
C45 P4 C51 C56 7.8(6)
C56 C51 C52 C53 -2.8(9)
P4 C51 C52 C53 -177.7(5)
C51 C52 C53 C54 2.6(10)
C52 C53 C54 C55 -0.3(10)
C53 C54 C55 C56 -1.8(10)
C54 C55 C56 C51 1.6(9)
C52 C51 C56 C55 0.7(9)
P4 C51 C56 C55 175.3(5)
C32 P4 N4 Si4 153.0(3)
C45 P4 N4 Si4 -77.9(4)
C51 P4 N4 Si4 37.3(4)
C32 P4 N4 Pr1 -5.4(3)
C45 P4 N4 Pr1 123.6(2)
C51 P4 N4 Pr1 -121.1(2)
C1 Pr1 N4 P4 162.7(2)
N3 Pr1 N4 P4 -32.9(2)
N2 Pr1 N4 P4 86.2(2)
N1 Pr1 N4 P4 -140.4(2)
C32 Pr1 N4 P4 3.42(19)
C1 Pr1 N4 Si4 1.2(4)
N3 Pr1 N4 Si4 165.6(2)
N2 Pr1 N4 Si4 -75.3(3)
N1 Pr1 N4 Si4 58.1(3)
C32 Pr1 N4 Si4 -158.1(3)
P4 N4 Si4 C62 -128.9(4)
Pr1 N4 Si4 C62 27.0(3)
P4 N4 Si4 C61 114.5(4)
Pr1 N4 Si4 C61 -89.7(3)
P4 N4 Si4 C60 -9.5(5)
Pr1 N4 Si4 C60 146.4(3)
